data_7712781
loop_
_publ_author_name
'Ruschewitz, Uwe'
'Sebastian, Sean'
'Dicke, Finn P.'

_publ_section_title
;
 Fluorinated Linkers Enable the Synthesis of Flexible MOFs with 1D
 Alkaline Earth SBUs and a Temperature-Induced Phase Transition
;
_journal_name_full 'Dalton Transactions'
_journal_paper_doi 10.1039/D3DT00422H
_journal_year 2023
_chemical_compound_source 'Synthesized from calciumnitrate with 3F-BTB in DMF/HOAc mixture'
_chemical_formula_moiety '(Ca 2+)5 , (C27 H12 O6 F3 3-)3, (C3 H7 N O)5, O, (C2 H3 O2 1-)'
_chemical_formula_sum 'C98 H74 Ca5 F9 N5 O26'
_chemical_formula_weight 2109.02
_chemical_name_common 'UoC-9(Ca), RT'
_chemical_properties_physical air-sensitive
_space_group_crystal_system orthorhombic
_space_group_IT_number 46
_space_group_name_Hall 'I 2 -2a'
_space_group_name_H-M_alt 'I m a 2'
_atom_sites_solution_hydrogens geom
_atom_sites_solution_primary dual
_atom_sites_solution_secondary difmap
_audit_creation_method SHELXL-2019/2
_audit_update_record
;
2023-02-09 deposited with the CCDC.	2023-04-17 downloaded from the CCDC.
;
_cell_angle_alpha 90
_cell_angle_beta 90
_cell_angle_gamma 90
_cell_formula_units_Z 4
_cell_length_a 32.0050(9)
_cell_length_b 16.5630(4)
_cell_length_c 28.8501(15)
_cell_measurement_reflns_used 9531
_cell_measurement_temperature 300(2)
_cell_measurement_theta_max 71.14
_cell_measurement_theta_min 2.76
_cell_volume 15293.4(10)
_computing_cell_refinement 'Bruker SAINT'
_computing_data_collection 'Bruker APEX2'
_computing_data_reduction 'Bruker SAINT'
_computing_structure_refinement 'SHELXL-2019/2 (Sheldrick, 2019)'
_computing_structure_solution 'SHELXT-VERSION 2018/2 (Sheldrick, 2018)'
_diffrn_ambient_temperature 300(2)
_diffrn_measured_fraction_theta_full 0.999
_diffrn_measured_fraction_theta_max 0.998
_diffrn_measurement_device_type 'Bruker APEX-II CCD'
_diffrn_measurement_method '\f and \w scans'
_diffrn_radiation_type CuK\a
_diffrn_radiation_wavelength 1.54178
_diffrn_reflns_av_R_equivalents 0.1181
_diffrn_reflns_av_unetI/netI 0.0534
_diffrn_reflns_Laue_measured_fraction_full 0.999
_diffrn_reflns_Laue_measured_fraction_max 0.998
_diffrn_reflns_limit_h_max 39
_diffrn_reflns_limit_h_min -39
_diffrn_reflns_limit_k_max 20
_diffrn_reflns_limit_k_min -20
_diffrn_reflns_limit_l_max 35
_diffrn_reflns_limit_l_min -35
_diffrn_reflns_number 166449
_diffrn_reflns_point_group_measured_fraction_full 0.998
_diffrn_reflns_point_group_measured_fraction_max 0.993
_diffrn_reflns_theta_full 67.679
_diffrn_reflns_theta_max 72.477
_diffrn_reflns_theta_min 3.004
_diffrn_source sealed-tube
_exptl_absorpt_coefficient_mu 2.056
_exptl_absorpt_correction_T_max 0.3239
_exptl_absorpt_correction_T_min 0.1764
_exptl_absorpt_correction_type multi-scan
_exptl_absorpt_process_details
;
 SADABS-2016/2 - Bruker AXS area detector scaling and absorption correction 
 Reference: Krause, L., Herbst-Irmer, R., Sheldrick G.M. & Stalke D.,
 J. Appl. Cryst. 48 (2015) 3-10.
;
_exptl_crystal_colour colorless
_exptl_crystal_density_diffrn 0.916
_exptl_crystal_density_meas ?
_exptl_crystal_description prism
_exptl_crystal_F_000 4344
_exptl_crystal_recrystallization_method 'Re-crystallisation from solvent: DMF'
_exptl_crystal_size_max 0.150
_exptl_crystal_size_mid 0.100
_exptl_crystal_size_min 0.080
_refine_diff_density_max 0.396
_refine_diff_density_min -0.296
_refine_diff_density_rms 0.037
_refine_ls_abs_structure_details
;
 Flack x determined using 5551 quotients [(I+)-(I-)]/[(I+)+(I-)]
 (Parsons, Flack and Wagner, Acta Cryst. B69 (2013) 249-259).
;
_refine_ls_abs_structure_Flack 0.029(4)
_refine_ls_extinction_method none
_refine_ls_goodness_of_fit_ref 1.009
_refine_ls_hydrogen_treatment constr
_refine_ls_matrix_type full
_refine_ls_number_parameters 754
_refine_ls_number_reflns 15359
_refine_ls_number_restraints 388
_refine_ls_restrained_S_all 1.120
_refine_ls_R_factor_all 0.0439
_refine_ls_R_factor_gt 0.0384
_refine_ls_shift/su_max 0.001
_refine_ls_shift/su_mean 0.000
_refine_ls_structure_factor_coef Fsqd
_refine_ls_weighting_details 'w=1/[\s^2^(Fo^2^)+(0.0669P)^2^] where P=(Fo^2^+2Fc^2^)/3'
_refine_ls_weighting_scheme calc
_refine_ls_wR_factor_gt 0.1014
_refine_ls_wR_factor_ref 0.1047
_reflns_Friedel_coverage 0.947
_reflns_Friedel_fraction_full 0.996
_reflns_Friedel_fraction_max 0.987
_reflns_number_gt 13538
_reflns_number_total 15359
_reflns_threshold_expression 'I > 2\s(I)'
_cod_data_source_file d3dt00422h2.cif
_cod_data_source_block sss186gn_rt_0ma_a_sq
_cod_depositor_comments
;
The following automatic conversions were performed:

data item '_exptl_crystal_density_meas' value 'not measured' was
changed to '?' -- the value is perceived as not measured.

Automatic conversion script
Id: cif_fix_values 8170 2020-07-09 18:12:32Z antanas 
;
_cod_database_code 7712781
_shelx_shelxl_version_number 2019/2
_shelx_space_group_comment
;
The symmetry employed for this shelxl refinement is uniquely defined
by the following loop, which should always be used as a source of
symmetry information in preference to the above space-group names.
They are only intended as comments.
;

loop_
_space_group_symop_operation_xyz
'x, y, z'
'-x, -y, z'
'x+1/2, -y, z'
'-x+1/2, y, z'
'x+1/2, y+1/2, z+1/2'
'-x+1/2, -y+1/2, z+1/2'
'x+1, -y+1/2, z+1/2'
'-x+1, y+1/2, z+1/2'

loop_
_atom_site_label
_atom_site_type_symbol
_atom_site_fract_x
_atom_site_fract_y
_atom_site_fract_z
_atom_site_U_iso_or_equiv
_atom_site_adp_type
_atom_site_occupancy
_atom_site_site_symmetry_order
_atom_site_calc_flag
_atom_site_refinement_flags_posn
_atom_site_refinement_flags_adp
_atom_site_refinement_flags_occupancy
_atom_site_disorder_assembly
_atom_site_disorder_group
Ca1 Ca 0.250000 0.09415(4) 0.42559(3) 0.04550(17) Uani 1 2 d S T P . .
Ca2 Ca 0.35220(2) 0.09977(3) 0.48920(2) 0.04411(12) Uani 1 1 d . . . . .
Ca3 Ca 0.44234(2) 0.53225(3) 0.95704(2) 0.03756(11) Uani 1 1 d . . . . .
C26_1 C 0.46207(8) 0.12947(15) 0.48837(9) 0.0399(5) Uani 1 1 d . . . . .
C10_1 C 0.500000 0.500000 0.71248(13) 0.0479(8) Uani 1 2 d S T P . .
C13_1 C 0.500000 0.500000 0.80970(13) 0.0429(8) Uani 1 2 d S T P . .
C16_1 C 0.500000 0.500000 0.86198(12) 0.0436(8) Uani 1 2 d S T P A .
O262_1 O 0.49172(6) 0.08432(13) 0.47702(8) 0.0546(5) Uani 1 1 d . . . . .
C22_1 C 0.44274(10) 0.27116(18) 0.50985(12) 0.0540(7) Uani 1 1 d . . . . .
H22_1 H 0.418550 0.265455 0.492286 0.065 Uiso 1 1 calc R U . . .
C23_1 C 0.47107(8) 0.20740(16) 0.51270(9) 0.0425(5) Uani 1 1 d . . . . .
C24_1 C 0.50698(10) 0.21630(18) 0.53928(11) 0.0512(6) Uani 1 1 d . . . . .
H24_1 H 0.526403 0.174611 0.540716 0.061 Uiso 1 1 calc R U . . .
C25_1 C 0.51390(11) 0.2868(2) 0.56353(11) 0.0552(7) Uani 1 1 d . . . . .
H25_1 H 0.537563 0.291442 0.582050 0.066 Uiso 1 1 calc R U . . .
C20_1 C 0.48622(10) 0.35075(17) 0.56077(9) 0.0469(6) Uani 1 1 d . . . . .
C21_1 C 0.45037(11) 0.34288(19) 0.53296(12) 0.0562(7) Uani 1 1 d . . . . .
H21_1 H 0.431809 0.385798 0.530105 0.067 Uiso 1 1 calc R U . . .
C3_1 C 0.49372(10) 0.42638(16) 0.58719(9) 0.0467(6) Uani 1 1 d . . . . .
C2_1 C 0.49424(11) 0.43044(16) 0.63502(10) 0.0504(6) Uani 1 1 d . . . . .
C1_1 C 0.500000 0.500000 0.66123(13) 0.0481(8) Uani 1 2 d S T P A .
C4_1 C 0.500000 0.500000 0.56463(13) 0.0486(9) Uani 1 2 d S T P . .
O16_1 O 0.46737(7) 0.52214(17) 0.88167(7) 0.0603(6) Uani 1 1 d . . . . .
F4_1 F 0.500000 0.500000 0.51801(8) 0.0650(7) Uani 1 2 d S T P . .
F2_1 F 0.48795(8) 0.36027(11) 0.65839(6) 0.0674(6) Uani 1 1 d . . . . .
O261_1 O 0.42498(6) 0.10980(13) 0.48107(9) 0.0544(5) Uani 1 1 d . . . . .
C11A_1 C 0.4734(2) 0.5499(5) 0.73745(15) 0.062(2) Uani 0.717(17) 1 d . . P A 1
H11A_1 H 0.455484 0.584460 0.721622 0.074 Uiso 0.717(17) 1 calc R U P A 1
C12A_1 C 0.4730(3) 0.5494(5) 0.78519(17) 0.0594(19) Uani 0.717(17) 1 d . . P A 1
H12A_1 H 0.454500 0.582597 0.801099 0.071 Uiso 0.717(17) 1 calc R U P A 1
C11B_1 C 0.4635(4) 0.4938(16) 0.7368(4) 0.066(6) Uani 0.283(17) 1 d . . P A 2
H11B_1 H 0.438320 0.487132 0.721120 0.079 Uiso 0.283(17) 1 calc R U P A 2
C12B_1 C 0.4640(4) 0.497(2) 0.7849(4) 0.077(8) Uani 0.283(17) 1 d . . P A 2
H12B_1 H 0.438690 0.497874 0.800743 0.092 Uiso 0.283(17) 1 calc R U P A 2
C16_2 C 0.32806(18) 0.2374(3) 0.4253(2) 0.0977(10) Uani 1 1 d . U . . .
C20_2 C 0.34530(12) 0.7589(2) 0.33737(11) 0.0582(7) Uani 1 1 d . . . . .
C21_2 C 0.31141(13) 0.7762(3) 0.36653(15) 0.0771(11) Uani 1 1 d . . . . .
H21_2 H 0.290322 0.738181 0.370390 0.092 Uiso 1 1 calc R U . . .
C22_2 C 0.30905(11) 0.8486(3) 0.38941(15) 0.0716(10) Uani 1 1 d . . . . .
H22_2 H 0.285715 0.860182 0.407432 0.086 Uiso 1 1 calc R U . . .
C23_2 C 0.34081(9) 0.90436(18) 0.38605(10) 0.0466(6) Uani 1 1 d . . . . .
C24_2 C 0.37519(10) 0.8870(2) 0.35800(11) 0.0528(7) Uani 1 1 d . . . . .
H24_2 H 0.397041 0.923818 0.355848 0.063 Uiso 1 1 calc R U . . .
C25_2 C 0.37702(11) 0.8156(2) 0.33346(11) 0.0566(7) Uani 1 1 d . . . . .
H25_2 H 0.399679 0.805342 0.314151 0.068 Uiso 1 1 calc R U . . .
C26_2 C 0.34079(9) 0.97801(16) 0.41569(10) 0.0438(5) Uani 1 1 d . . . . .
C30_2 C 0.36791(15) 0.5893(2) 0.19395(13) 0.0700(10) Uani 1 1 d . . . . .
C31_2 C 0.34129(16) 0.5445(3) 0.16715(15) 0.0836(13) Uani 1 1 d . . . . .
H31_2 H 0.317936 0.520898 0.180726 0.100 Uiso 1 1 calc R U . . .
C32_2 C 0.34836(15) 0.5338(3) 0.12086(15) 0.0807(12) Uani 1 1 d . . . . .
H32_2 H 0.329416 0.504480 0.103118 0.097 Uiso 1 1 calc R U . . .
C33_2 C 0.38355(13) 0.5663(2) 0.10027(11) 0.0637(8) Uani 1 1 d . . . . .
C34_2 C 0.41026(16) 0.6127(3) 0.12659(15) 0.0808(13) Uani 1 1 d . . . . .
H34_2 H 0.433509 0.636475 0.112882 0.097 Uiso 1 1 calc R U . . .
C35_2 C 0.40266(16) 0.6240(3) 0.17303(13) 0.0805(12) Uani 1 1 d . . . . .
H35_2 H 0.420934 0.655100 0.190607 0.097 Uiso 1 1 calc R U . . .
C36_2 C 0.39212(16) 0.5496(2) 0.05031(12) 0.0714(10) Uani 1 1 d . . . . .
C1_2 C 0.34817(16) 0.5314(2) 0.31963(13) 0.0725(10) Uani 1 1 d . . . . .
F2_2 F 0.33714(11) 0.61219(15) 0.38479(7) 0.0917(9) Uani 1 1 d . . . . .
C2_2 C 0.34499(15) 0.6075(2) 0.33890(12) 0.0706(10) Uani 1 1 d . . . . .
O261_2 O 0.37541(6) 1.01016(12) 0.42541(7) 0.0462(4) Uani 1 1 d . . . . .
C3_2 C 0.34927(13) 0.6796(2) 0.31482(12) 0.0632(8) Uani 1 1 d . . . . .
O262_2 O 0.30696(7) 1.00556(15) 0.43162(9) 0.0608(6) Uani 1 1 d . . . . .
F4_2 F 0.36052(9) 0.73884(13) 0.24179(7) 0.0799(7) Uani 1 1 d . . . . .
C4_2 C 0.35693(14) 0.6710(2) 0.26742(12) 0.0674(9) Uani 1 1 d . . . . .
O361_2 O 0.42856(14) 0.5630(2) 0.03581(10) 0.1004(12) Uani 1 1 d . . . . .
C5_2 C 0.36073(15) 0.5968(2) 0.24470(13) 0.0704(10) Uani 1 1 d . . . . .
O362_2 O 0.36377(13) 0.5209(2) 0.02610(10) 0.0898(10) Uani 1 1 d . . . . .
F6_2 F 0.36067(11) 0.45654(15) 0.25240(9) 0.0944(8) Uani 1 1 d . . . . .
C6_2 C 0.35593(16) 0.5296(2) 0.27243(14) 0.0743(11) Uani 1 1 d . . . . .
C10_2 C 0.34261(15) 0.4556(2) 0.34671(14) 0.0710(10) Uani 1 1 d . . . . .
C11_2 C 0.31367(19) 0.3985(3) 0.3343(2) 0.0981(16) Uani 1 1 d . . . . .
H11_2 H 0.297021 0.406950 0.308350 0.118 Uiso 1 1 calc R U . . .
C12_2 C 0.30887(19) 0.3280(3) 0.3602(2) 0.0997(16) Uani 1 1 d . . . . .
H12_2 H 0.288991 0.290082 0.351334 0.120 Uiso 1 1 calc R U . . .
C13_2 C 0.33228(13) 0.3142(2) 0.39734(19) 0.0778(11) Uani 1 1 d . . . . .
C14_2 C 0.36206(17) 0.3701(3) 0.4101(2) 0.0989(17) Uani 1 1 d . . . . .
H14_2 H 0.379020 0.360435 0.435699 0.119 Uiso 1 1 calc R U . . .
C15_2 C 0.36671(19) 0.4408(3) 0.38478(19) 0.0939(15) Uani 1 1 d . . . . .
H15_2 H 0.386546 0.478619 0.393899 0.113 Uiso 1 1 calc R U . . .
O161_2 O 0.30116(15) 0.1877(2) 0.41214(16) 0.1166(10) Uani 1 1 d . U . . .
O162_2 O 0.35066(13) 0.2280(2) 0.45861(19) 0.1101(10) Uani 1 1 d . U . . .
C1_3 C 0.250000 0.1151(3) 0.52887(18) 0.0603(11) Uani 1 2 d S T P . .
C2_3 C 0.250000 0.1228(8) 0.5810(3) 0.129(4) Uani 1 2 d S T P . .
H2A_3 H 0.274035 0.095780 0.593484 0.193 Uiso 0.5 1 calc R U P B -1
H2B_3 H 0.225077 0.098741 0.593338 0.193 Uiso 0.5 1 calc R U P B -1
H2C_3 H 0.250888 0.178891 0.589406 0.193 Uiso 0.5 1 calc R U P B -1
O1_3 O 0.21724(9) 0.1101(2) 0.50764(12) 0.0913(10) Uani 1 1 d . . . . .
O1_4 O 0.250000 0.0612(5) 0.34701(18) 0.133(2) Uani 1 2 d S T P . .
C1A_5 C 0.3950(4) 0.1464(8) 0.5899(3) 0.128(4) Uani 0.693(12) 1 d D U P C 1
H1A_5 H 0.414135 0.107690 0.580060 0.154 Uiso 0.693(12) 1 calc R U P C 1
O1A_5 O 0.36529(13) 0.1576(3) 0.56379(12) 0.1053(12) Uani 0.693(12) 1 d D U P C 1
N1A_5 N 0.4036(4) 0.1799(10) 0.6284(3) 0.169(5) Uani 0.693(12) 1 d D U P C 1
C2A_5 C 0.3782(10) 0.243(2) 0.6440(11) 0.304(19) Uani 0.693(12) 1 d D U P C 1
H2AA_5 H 0.368927 0.274246 0.617943 0.455 Uiso 0.693(12) 1 calc R U P C 1
H2AB_5 H 0.393826 0.276648 0.664717 0.455 Uiso 0.693(12) 1 calc R U P C 1
H2AC_5 H 0.354440 0.221008 0.659898 0.455 Uiso 0.693(12) 1 calc R U P C 1
C3A_5 C 0.4398(6) 0.1632(13) 0.6542(6) 0.207(8) Uani 0.693(12) 1 d D U P C 1
H3AA_5 H 0.451192 0.112218 0.644693 0.310 Uiso 0.693(12) 1 calc R U P C 1
H3AB_5 H 0.432933 0.161082 0.686591 0.310 Uiso 0.693(12) 1 calc R U P C 1
H3AC_5 H 0.460092 0.204983 0.649045 0.310 Uiso 0.693(12) 1 calc R U P C 1
C1B_5 C 0.3636(6) 0.2235(12) 0.5806(6) 0.111(6) Uani 0.307(12) 1 d D U P C 2
H1B_5 H 0.351126 0.262453 0.561891 0.133 Uiso 0.307(12) 1 calc R U P C 2
O1B_5 O 0.36529(13) 0.1576(3) 0.56379(12) 0.1053(12) Uani 0.307(12) 1 d D U P C 2
N1B_5 N 0.3761(7) 0.2493(14) 0.6201(6) 0.135(7) Uani 0.307(12) 1 d D U P C 2
C2B_5 C 0.394(2) 0.193(2) 0.6510(15) 0.25(3) Uani 0.307(12) 1 d D U P C 2
H2BA_5 H 0.413427 0.159860 0.634702 0.375 Uiso 0.307(12) 1 calc R U P C 2
H2BB_5 H 0.372158 0.160063 0.663971 0.375 Uiso 0.307(12) 1 calc R U P C 2
H2BC_5 H 0.407928 0.221551 0.675458 0.375 Uiso 0.307(12) 1 calc R U P C 2
C3B_5 C 0.3726(13) 0.3297(16) 0.6345(11) 0.182(13) Uani 0.307(12) 1 d D U P C 2
H3BA_5 H 0.343659 0.344215 0.636733 0.274 Uiso 0.307(12) 1 calc R U P C 2
H3BB_5 H 0.386254 0.364210 0.612485 0.274 Uiso 0.307(12) 1 calc R U P C 2
H3BC_5 H 0.385634 0.335882 0.664328 0.274 Uiso 0.307(12) 1 calc R U P C 2
C1A_6 C 0.4085(4) 0.7251(5) 0.9640(5) 0.105(4) Uani 0.548(15) 1 d D U P D 1
H1A_6 H 0.387174 0.714622 0.985058 0.127 Uiso 0.548(15) 1 calc R U P D 1
O1A_6 O 0.42346(12) 0.66718(17) 0.94620(12) 0.0914(10) Uani 0.548(15) 1 d D U P D 1
N1A_6 N 0.4176(5) 0.8012(6) 0.9584(5) 0.130(5) Uani 0.548(15) 1 d D U P D 1
C2A_6 C 0.4501(7) 0.8150(16) 0.9268(9) 0.200(9) Uani 0.548(15) 1 d D U P D 1
H2AA_6 H 0.475668 0.823726 0.943395 0.301 Uiso 0.548(15) 1 calc R U P D 1
H2AB_6 H 0.443707 0.861713 0.908467 0.301 Uiso 0.548(15) 1 calc R U P D 1
H2AC_6 H 0.453028 0.768831 0.906944 0.301 Uiso 0.548(15) 1 calc R U P D 1
C3A_6 C 0.3986(8) 0.8639(10) 0.9816(8) 0.187(8) Uani 0.548(15) 1 d D U P D 1
H3AA_6 H 0.386520 0.844096 1.009881 0.281 Uiso 0.548(15) 1 calc R U P D 1
H3AB_6 H 0.376979 0.886493 0.962466 0.281 Uiso 0.548(15) 1 calc R U P D 1
H3AC_6 H 0.418861 0.904769 0.988617 0.281 Uiso 0.548(15) 1 calc R U P D 1
C1B_6 C 0.4374(7) 0.7328(8) 0.9388(7) 0.140(7) Uani 0.452(15) 1 d D U P D 2
H1B_6 H 0.462053 0.737504 0.922077 0.168 Uiso 0.452(15) 1 calc R U P D 2
O1B_6 O 0.42346(12) 0.66718(17) 0.94620(12) 0.0914(10) Uani 0.452(15) 1 d D U P D 2
N1B_6 N 0.4186(9) 0.7990(11) 0.9538(11) 0.193(11) Uani 0.452(15) 1 d D U P D 2
C2B_6 C 0.3819(9) 0.7824(15) 0.9790(11) 0.201(11) Uani 0.452(15) 1 d D U P D 2
H2BA_6 H 0.362570 0.826223 0.975345 0.302 Uiso 0.452(15) 1 calc R U P D 2
H2BB_6 H 0.388624 0.776037 1.011221 0.302 Uiso 0.452(15) 1 calc R U P D 2
H2BC_6 H 0.369496 0.733511 0.967560 0.302 Uiso 0.452(15) 1 calc R U P D 2
C3B_6 C 0.4340(11) 0.8770(11) 0.9474(14) 0.224(14) Uani 0.452(15) 1 d D U P D 2
H3BA_6 H 0.460423 0.882233 0.962887 0.336 Uiso 0.452(15) 1 calc R U P D 2
H3BB_6 H 0.414595 0.915279 0.960054 0.336 Uiso 0.452(15) 1 calc R U P D 2
H3BC_6 H 0.437587 0.887044 0.914895 0.336 Uiso 0.452(15) 1 calc R U P D 2
C1_7 C 0.250000 0.5995(14) 0.2571(8) 0.207(7) Uani 1 2 d DS TU P . .
H1_7 H 0.250000 0.547069 0.245635 0.248 Uiso 1 2 calc R U P . .
O1_7 O 0.250000 0.6185(13) 0.3003(7) 0.287(9) Uani 1 2 d DS TU P . .
N1_7 N 0.250000 0.6656(11) 0.2314(5) 0.180(5) Uani 1 2 d DS TU P . .
C2_7 C 0.250000 0.6570(13) 0.1836(6) 0.211(7) Uani 1 2 d DS TU P . .
H2A_7 H 0.277862 0.664356 0.172055 0.317 Uiso 0.5 1 calc R U P E -1
H2B_7 H 0.231874 0.696770 0.170129 0.317 Uiso 0.5 1 calc R U P E -1
H2C_7 H 0.240264 0.604014 0.175639 0.317 Uiso 0.5 1 calc R U P E -1
C3_7 C 0.250000 0.7431(13) 0.2516(7) 0.213(7) Uani 1 2 d DS TU P . .
H3A_7 H 0.278277 0.761071 0.255808 0.319 Uiso 0.5 1 calc R U P F -1
H3B_7 H 0.236230 0.740932 0.281172 0.319 Uiso 0.5 1 calc R U P F -1
H3C_7 H 0.235493 0.780186 0.231734 0.319 Uiso 0.5 1 calc R U P F -1

loop_
_atom_site_aniso_label
_atom_site_aniso_U_11
_atom_site_aniso_U_22
_atom_site_aniso_U_33
_atom_site_aniso_U_23
_atom_site_aniso_U_13
_atom_site_aniso_U_12
Ca1 0.0477(4) 0.0359(3) 0.0529(4) -0.0010(3) 0.000 0.000
Ca2 0.0404(2) 0.0449(3) 0.0471(3) -0.0046(2) 0.0005(2) 0.0021(2)
Ca3 0.0375(2) 0.0371(2) 0.0381(2) -0.00048(19) 0.00181(19) 0.00077(18)
C26_1 0.0417(11) 0.0374(12) 0.0406(11) -0.0061(10) -0.0011(10) -0.0012(9)
C10_1 0.065(2) 0.0453(19) 0.0337(17) 0.000 0.000 0.0023(18)
C13_1 0.0455(18) 0.0471(19) 0.0362(17) 0.000 0.000 0.0081(16)
C16_1 0.0465(19) 0.050(2) 0.0348(17) 0.000 0.000 0.0078(16)
O262_1 0.0441(10) 0.0490(10) 0.0708(13) -0.0218(9) 0.0012(9) 0.0041(8)
C22_1 0.0570(16) 0.0391(14) 0.0658(17) -0.0100(13) -0.0147(14) 0.0019(12)
C23_1 0.0459(13) 0.0369(12) 0.0448(13) -0.0054(10) -0.0007(10) -0.0013(10)
C24_1 0.0512(15) 0.0436(14) 0.0588(16) -0.0097(12) -0.0091(12) 0.0040(12)
C25_1 0.0638(17) 0.0476(15) 0.0542(15) -0.0097(13) -0.0154(13) -0.0032(13)
C20_1 0.0643(16) 0.0367(13) 0.0396(12) -0.0019(10) -0.0017(11) -0.0076(12)
C21_1 0.0673(19) 0.0392(14) 0.0621(17) -0.0089(13) -0.0127(14) 0.0070(13)
C3_1 0.0707(17) 0.0343(13) 0.0351(12) -0.0015(10) 0.0001(11) -0.0063(12)
C2_1 0.0784(19) 0.0337(13) 0.0391(13) 0.0047(10) 0.0027(12) -0.0067(12)
C1_1 0.067(2) 0.0420(19) 0.0353(17) 0.000 0.000 -0.0011(18)
C4_1 0.076(3) 0.0365(18) 0.0333(17) 0.000 0.000 -0.0077(18)
O16_1 0.0526(12) 0.0914(17) 0.0369(9) 0.0035(10) 0.0070(8) 0.0163(11)
F4_1 0.113(2) 0.0504(13) 0.0318(11) 0.000 0.000 -0.0126(14)
F2_1 0.1187(17) 0.0377(8) 0.0459(9) 0.0078(7) 0.0033(10) -0.0111(10)
O261_1 0.0405(9) 0.0475(11) 0.0754(14) -0.0181(10) -0.0024(9) -0.0017(8)
C11A_1 0.083(4) 0.068(4) 0.034(2) 0.003(2) 0.0004(19) 0.027(3)
C12A_1 0.068(4) 0.074(4) 0.036(2) 0.005(2) 0.004(2) 0.028(3)
C11B_1 0.048(6) 0.117(19) 0.032(5) -0.007(6) -0.012(4) 0.000(7)
C12B_1 0.044(6) 0.16(2) 0.030(5) -0.008(8) 0.004(4) -0.007(9)
C16_2 0.1008(17) 0.0650(15) 0.1272(19) 0.0099(15) 0.0171(16) -0.0222(14)
C20_2 0.075(2) 0.0514(17) 0.0481(15) -0.0101(13) 0.0076(14) -0.0089(15)
C21_2 0.074(2) 0.069(2) 0.087(3) -0.031(2) 0.0234(19) -0.0288(19)
C22_2 0.0538(17) 0.075(2) 0.086(2) -0.031(2) 0.0199(17) -0.0184(17)
C23_2 0.0452(13) 0.0461(14) 0.0484(14) -0.0102(11) -0.0011(11) -0.0020(11)
C24_2 0.0529(15) 0.0545(16) 0.0511(15) -0.0111(13) 0.0072(13) -0.0078(13)
C25_2 0.0625(17) 0.0590(18) 0.0484(15) -0.0141(13) 0.0129(13) -0.0062(14)
C26_2 0.0424(12) 0.0424(13) 0.0467(14) -0.0038(11) -0.0002(10) 0.0016(11)
C30_2 0.095(3) 0.065(2) 0.0503(18) -0.0139(15) 0.0117(17) -0.0163(19)
C31_2 0.088(3) 0.094(3) 0.069(2) -0.024(2) 0.022(2) -0.029(2)
C32_2 0.084(3) 0.093(3) 0.065(2) -0.027(2) 0.0106(19) -0.027(2)
C33_2 0.084(2) 0.064(2) 0.0436(15) -0.0109(14) 0.0092(15) -0.0119(18)
C34_2 0.096(3) 0.082(3) 0.065(2) -0.0191(19) 0.022(2) -0.038(2)
C35_2 0.102(3) 0.085(3) 0.0548(19) -0.0219(18) 0.0102(19) -0.034(2)
C36_2 0.113(3) 0.0583(19) 0.0429(16) -0.0080(14) 0.0147(18) -0.012(2)
C1_2 0.108(3) 0.0544(19) 0.0549(18) -0.0089(15) 0.0124(19) -0.0128(19)
F2_2 0.164(3) 0.0658(13) 0.0450(10) -0.0075(9) 0.0221(13) -0.0200(15)
C2_2 0.108(3) 0.0575(19) 0.0459(16) -0.0068(14) 0.0163(17) -0.0143(19)
O261_2 0.0432(9) 0.0469(10) 0.0485(9) -0.0087(8) -0.0056(8) -0.0019(8)
C3_2 0.094(2) 0.0488(16) 0.0471(15) -0.0074(13) 0.0115(15) -0.0116(16)
O262_2 0.0455(10) 0.0595(13) 0.0774(14) -0.0176(11) 0.0028(10) 0.0072(10)
F4_2 0.134(2) 0.0550(11) 0.0508(10) -0.0016(8) 0.0140(11) -0.0141(12)
C4_2 0.103(3) 0.0480(17) 0.0509(17) -0.0065(14) 0.0145(17) -0.0136(17)
O361_2 0.143(3) 0.097(2) 0.0611(16) -0.0265(15) 0.0456(18) -0.046(2)
C5_2 0.103(3) 0.0550(18) 0.0533(18) -0.0156(15) 0.0169(18) -0.0135(18)
O362_2 0.130(3) 0.0762(18) 0.0633(15) -0.0251(14) -0.0224(17) 0.0045(18)
F6_2 0.154(3) 0.0545(12) 0.0751(14) -0.0220(11) 0.0221(15) -0.0075(14)
C6_2 0.112(3) 0.0499(18) 0.061(2) -0.0120(16) 0.015(2) -0.0056(19)
C10_2 0.097(3) 0.0481(17) 0.068(2) -0.0023(15) 0.0079(19) -0.0161(18)
C11_2 0.110(4) 0.084(3) 0.100(3) 0.003(2) -0.004(3) -0.034(3)
C12_2 0.103(3) 0.078(3) 0.119(4) 0.001(3) -0.004(3) -0.040(3)
C13_2 0.070(2) 0.0492(18) 0.114(3) 0.005(2) 0.007(2) -0.0137(17)
C14_2 0.097(3) 0.059(2) 0.140(5) 0.035(3) -0.025(3) -0.029(2)
C15_2 0.116(4) 0.061(2) 0.104(3) 0.019(2) -0.023(3) -0.041(3)
O161_2 0.1335(19) 0.0831(16) 0.1330(19) 0.0034(15) 0.0227(16) -0.0504(15)
O162_2 0.1067(17) 0.0766(15) 0.147(2) 0.0265(16) 0.0036(16) -0.0068(14)
C1_3 0.044(2) 0.074(3) 0.063(3) -0.022(2) 0.000 0.000
C2_3 0.106(6) 0.221(12) 0.060(4) -0.038(5) 0.000 0.000
O1_3 0.0561(14) 0.130(3) 0.0872(19) -0.0253(19) -0.0186(13) -0.0061(16)
O1_4 0.210(7) 0.131(5) 0.058(2) -0.014(3) 0.000 0.000
C1A_5 0.145(7) 0.156(9) 0.085(5) -0.003(5) -0.002(4) -0.065(6)
O1A_5 0.111(2) 0.139(3) 0.0661(17) -0.042(2) 0.0049(17) -0.026(2)
N1A_5 0.198(10) 0.222(13) 0.087(5) -0.035(6) -0.014(6) -0.071(9)
C2A_5 0.34(3) 0.36(3) 0.21(2) -0.11(2) -0.05(2) 0.08(3)
C3A_5 0.225(14) 0.26(2) 0.134(10) -0.016(11) -0.052(10) -0.064(12)
C1B_5 0.101(11) 0.143(10) 0.088(9) -0.058(8) 0.033(7) -0.044(8)
O1B_5 0.111(2) 0.139(3) 0.0661(17) -0.042(2) 0.0049(17) -0.026(2)
N1B_5 0.143(15) 0.161(14) 0.102(10) -0.065(9) 0.019(9) -0.050(12)
C2B_5 0.41(7) 0.17(2) 0.16(2) -0.083(16) -0.08(4) 0.01(3)
C3B_5 0.24(3) 0.166(16) 0.142(19) -0.083(14) 0.01(2) -0.034(16)
C1A_6 0.127(8) 0.062(5) 0.128(8) -0.018(4) -0.041(6) 0.033(5)
O1A_6 0.120(2) 0.0475(13) 0.107(2) -0.0088(14) -0.0349(19) 0.0225(14)
N1A_6 0.172(10) 0.066(6) 0.152(9) -0.007(5) -0.102(7) 0.015(5)
C2A_6 0.215(16) 0.185(19) 0.201(16) 0.023(14) -0.055(11) 0.007(13)
C3A_6 0.26(2) 0.091(9) 0.206(16) -0.032(10) -0.077(14) 0.050(11)
C1B_6 0.192(14) 0.077(6) 0.150(13) 0.010(6) -0.101(10) -0.009(7)
O1B_6 0.120(2) 0.0475(13) 0.107(2) -0.0088(14) -0.0349(19) 0.0225(14)
N1B_6 0.26(2) 0.079(9) 0.24(2) -0.007(10) -0.071(19) 0.015(10)
C2B_6 0.26(2) 0.118(14) 0.23(2) -0.031(14) -0.065(17) 0.018(13)
C3B_6 0.29(3) 0.078(9) 0.30(4) 0.002(13) -0.08(2) -0.003(12)
C1_7 0.097(7) 0.286(16) 0.237(15) 0.043(12) 0.000 0.000
O1_7 0.32(2) 0.283(19) 0.256(14) 0.032(13) 0.000 0.000
N1_7 0.112(6) 0.242(13) 0.186(10) -0.021(9) 0.000 0.000
C2_7 0.230(19) 0.215(17) 0.189(11) -0.010(11) 0.000 0.000
C3_7 0.197(16) 0.252(16) 0.189(15) -0.026(12) 0.000 0.000

loop_
_atom_type_symbol
_atom_type_description
_atom_type_scat_dispersion_real
_atom_type_scat_dispersion_imag
_atom_type_scat_source
C C 0.0181 0.0091 'International Tables Vol C Tables 4.2.6.8 and 6.1.1.4'
H H 0.0000 0.0000 'International Tables Vol C Tables 4.2.6.8 and 6.1.1.4'
Ca Ca 0.3641 1.2855 'International Tables Vol C Tables 4.2.6.8 and 6.1.1.4'
F F 0.0727 0.0534 'International Tables Vol C Tables 4.2.6.8 and 6.1.1.4'
N N 0.0311 0.0180 'International Tables Vol C Tables 4.2.6.8 and 6.1.1.4'
O O 0.0492 0.0322 'International Tables Vol C Tables 4.2.6.8 and 6.1.1.4'

loop_
_geom_angle_atom_site_label_1
_geom_angle_atom_site_label_2
_geom_angle_atom_site_label_3
_geom_angle
_geom_angle_site_symmetry_1
_geom_angle_site_symmetry_3
_geom_angle_publ_flag
O161_2 Ca1 O161_2 91.4(3) 4 . ?
O161_2 Ca1 O1_4 89.62(18) 4 . ?
O161_2 Ca1 O262_2 83.12(15) 4 4_545 ?
O161_2 Ca1 O262_2 172.84(15) . 4_545 ?
O1_4 Ca1 O262_2 85.74(14) . 4_545 ?
O161_2 Ca1 O262_2 172.84(15) 4 1_545 ?
O161_2 Ca1 O262_2 83.12(15) . 1_545 ?
O1_4 Ca1 O262_2 85.74(14) . 1_545 ?
O262_2 Ca1 O262_2 101.95(12) 4_545 1_545 ?
O161_2 Ca1 O1_3 78.29(15) 4 . ?
O161_2 Ca1 O1_3 111.95(14) . . ?
O1_4 Ca1 O1_3 155.25(8) . . ?
O262_2 Ca1 O1_3 71.54(10) 4_545 . ?
O262_2 Ca1 O1_3 108.02(11) 1_545 . ?
O161_2 Ca1 O1_3 111.95(14) 4 4 ?
O161_2 Ca1 O1_3 78.29(15) . 4 ?
O1_4 Ca1 O1_3 155.25(8) . 4 ?
O262_2 Ca1 O1_3 108.02(11) 4_545 4 ?
O262_2 Ca1 O1_3 71.54(10) 1_545 4 ?
O1_3 Ca1 O1_3 47.52(12) . 4 ?
O161_2 Ca1 C1_3 95.18(14) 4 . ?
O1_4 Ca1 C1_3 173.1(2) . . ?
O1_3 Ca1 C1_3 23.76(6) . . ?
O161_2 Ca1 Ca2 133.65(13) 4 . ?
O161_2 Ca1 Ca2 56.09(14) . . ?
O1_4 Ca1 Ca2 118.77(2) . . ?
O262_2 Ca1 Ca2 131.04(7) 4_545 . ?
O262_2 Ca1 Ca2 45.73(6) 1_545 . ?
O1_3 Ca1 Ca2 84.49(6) . . ?
O1_3 Ca1 Ca2 36.99(6) 4 . ?
C1_3 Ca1 Ca2 60.745(15) . . ?
O161_2 Ca1 Ca2 56.09(14) 4 4 ?
O161_2 Ca1 Ca2 133.65(13) . 4 ?
O1_4 Ca1 Ca2 118.77(2) . 4 ?
O262_2 Ca1 Ca2 45.73(6) 4_545 4 ?
O262_2 Ca1 Ca2 131.04(7) 1_545 4 ?
O1_3 Ca1 Ca2 36.99(6) . 4 ?
O1_3 Ca1 Ca2 84.49(6) 4 4 ?
C1_3 Ca1 Ca2 60.745(14) . 4 ?
Ca2 Ca1 Ca2 121.35(3) . 4 ?
O1_3 Ca2 O362_2 96.55(15) 4 7_455 ?
O1_3 Ca2 O162_2 89.95(15) 4 . ?
O362_2 Ca2 O162_2 170.27(15) 7_455 . ?
O1_3 Ca2 O261_1 168.63(11) 4 . ?
O362_2 Ca2 O261_1 87.01(12) 7_455 . ?
O162_2 Ca2 O261_1 85.27(12) . . ?
O1_3 Ca2 O1B_5 86.04(13) 4 . ?
O362_2 Ca2 O1B_5 84.46(15) 7_455 . ?
O162_2 Ca2 O1B_5 88.80(19) . . ?
O261_1 Ca2 O1B_5 83.55(12) . . ?
O1_3 Ca2 O1A_5 86.04(13) 4 . ?
O362_2 Ca2 O1A_5 84.46(15) 7_455 . ?
O162_2 Ca2 O1A_5 88.80(19) . . ?
O261_1 Ca2 O1A_5 83.55(12) . . ?
O1_3 Ca2 O261_2 120.53(10) 4 1_545 ?
O362_2 Ca2 O261_2 76.97(11) 7_455 1_545 ?
O162_2 Ca2 O261_2 105.93(14) . 1_545 ?
O261_1 Ca2 O261_2 70.77(7) . 1_545 ?
O1A_5 Ca2 O261_2 148.79(12) . 1_545 ?
O1_3 Ca2 O262_2 70.50(10) 4 1_545 ?
O362_2 Ca2 O262_2 82.45(10) 7_455 1_545 ?
O162_2 Ca2 O262_2 106.62(14) . 1_545 ?
O261_1 Ca2 O262_2 120.77(7) . 1_545 ?
O1A_5 Ca2 O262_2 151.48(11) . 1_545 ?
O261_2 Ca2 O262_2 50.04(6) 1_545 1_545 ?
O1_3 Ca2 C26_2 95.64(10) 4 1_545 ?
O362_2 Ca2 C26_2 76.00(10) 7_455 1_545 ?
O162_2 Ca2 C26_2 110.65(15) . 1_545 ?
O261_1 Ca2 C26_2 95.71(8) . 1_545 ?
O1A_5 Ca2 C26_2 160.45(14) . 1_545 ?
O261_2 Ca2 C26_2 24.98(7) 1_545 1_545 ?
O262_2 Ca2 C26_2 25.32(7) 1_545 1_545 ?
O1_3 Ca2 C16_2 80.65(15) 4 . ?
O362_2 Ca2 C16_2 168.00(15) 7_455 . ?
O162_2 Ca2 C16_2 21.11(16) . . ?
O261_1 Ca2 C16_2 97.99(12) . . ?
O1B_5 Ca2 C16_2 106.87(18) . . ?
O1A_5 Ca2 C16_2 106.87(18) . . ?
O261_2 Ca2 C16_2 94.31(13) 1_545 . ?
O262_2 Ca2 C16_2 85.63(13) 1_545 . ?
C26_2 Ca2 C16_2 92.60(13) 1_545 . ?
O1_3 Ca2 O161_2 67.83(13) 4 . ?
O362_2 Ca2 O161_2 145.27(11) 7_455 . ?
O162_2 Ca2 O161_2 44.30(14) . . ?
O261_1 Ca2 O161_2 114.55(10) . . ?
O1B_5 Ca2 O161_2 123.06(15) . . ?
O1A_5 Ca2 O161_2 123.06(15) . . ?
O261_2 Ca2 O161_2 84.69(10) 1_545 . ?
O262_2 Ca2 O161_2 63.30(9) 1_545 . ?
C26_2 Ca2 O161_2 75.05(10) 1_545 . ?
C16_2 Ca2 O161_2 23.39(13) . . ?
O1_3 Ca2 Ca3 148.23(10) 4 7_454 ?
O362_2 Ca2 Ca3 58.73(10) 7_455 7_454 ?
O162_2 Ca2 Ca3 117.48(11) . 7_454 ?
O261_1 Ca2 Ca3 41.45(5) . 7_454 ?
O1A_5 Ca2 Ca3 108.82(11) . 7_454 ?
O261_2 Ca2 Ca3 39.98(4) 1_545 7_454 ?
O262_2 Ca2 Ca3 85.59(5) 1_545 7_454 ?
C26_2 Ca2 Ca3 61.11(5) 1_545 7_454 ?
C16_2 Ca2 Ca3 119.06(12) . 7_454 ?
O161_2 Ca2 Ca3 120.04(9) . 7_454 ?
O16_1 Ca3 O1B_6 91.88(12) . . ?
O16_1 Ca3 O1A_6 91.88(12) . . ?
O16_1 Ca3 O262_1 86.92(9) . 8 ?
O1A_6 Ca3 O262_1 85.07(11) . 8 ?
O16_1 Ca3 O361_2 167.68(11) . 1_556 ?
O1A_6 Ca3 O361_2 82.81(14) . 1_556 ?
O262_1 Ca3 O361_2 81.56(11) 8 1_556 ?
O16_1 Ca3 O261_2 86.09(8) . 7_465 ?
O1A_6 Ca3 O261_2 89.90(10) . 7_465 ?
O262_1 Ca3 O261_2 171.25(8) 8 7_465 ?
O361_2 Ca3 O261_2 104.94(11) 1_556 7_465 ?
O16_1 Ca3 O261_1 105.47(10) . 7_455 ?
O1A_6 Ca3 O261_1 151.01(11) . 7_455 ?
O262_1 Ca3 O261_1 118.28(8) 8 7_455 ?
O361_2 Ca3 O261_1 83.99(11) 1_556 7_455 ?
O261_2 Ca3 O261_1 68.82(7) 7_465 7_455 ?
O16_1 Ca3 O262_1 86.76(8) . 7_455 ?
O1A_6 Ca3 O262_1 155.65(11) . 7_455 ?
O262_1 Ca3 O262_1 70.58(9) 8 7_455 ?
O361_2 Ca3 O262_1 93.49(13) 1_556 7_455 ?
O261_2 Ca3 O262_1 114.22(7) 7_465 7_455 ?
O261_1 Ca3 O262_1 50.87(6) 7_455 7_455 ?
O16_1 Ca3 C26_1 98.64(9) . 7_455 ?
O1A_6 Ca3 C26_1 169.35(11) . 7_455 ?
O262_1 Ca3 C26_1 93.84(8) 8 7_455 ?
O361_2 Ca3 C26_1 86.55(12) 1_556 7_455 ?
O261_2 Ca3 C26_1 92.41(7) 7_465 7_455 ?
O261_1 Ca3 C26_1 25.45(7) 7_455 7_455 ?
O262_1 Ca3 C26_1 25.58(7) 7_455 7_455 ?
O16_1 Ca3 C36_2 169.35(11) . 1_556 ?
O1A_6 Ca3 C36_2 83.96(13) . 1_556 ?
O262_1 Ca3 C36_2 102.43(10) 8 1_556 ?
O361_2 Ca3 C36_2 20.88(13) 1_556 1_556 ?
O261_2 Ca3 C36_2 84.11(10) 7_465 1_556 ?
O261_1 Ca3 C36_2 74.76(9) 7_455 1_556 ?
O262_1 Ca3 C36_2 101.05(10) 7_455 1_556 ?
C26_1 Ca3 C36_2 85.94(9) 7_455 1_556 ?
O16_1 Ca3 Ca2 117.16(7) . 7_455 ?
O1A_6 Ca3 Ca2 113.16(10) . 7_455 ?
O262_1 Ca3 Ca2 147.84(7) 8 7_455 ?
O361_2 Ca3 Ca2 75.16(8) 1_556 7_455 ?
O261_2 Ca3 Ca2 40.90(5) 7_465 7_455 ?
O261_1 Ca3 Ca2 38.15(5) 7_455 7_455 ?
O262_1 Ca3 Ca2 88.82(5) 7_455 7_455 ?
C26_1 Ca3 Ca2 63.24(5) 7_455 7_455 ?
C36_2 Ca3 Ca2 56.43(8) 1_556 7_455 ?
O16_1 Ca3 Ca3 69.43(6) . 2_665 ?
O1A_6 Ca3 Ca3 120.96(10) . 2_665 ?
O262_1 Ca3 Ca3 40.53(5) 8 2_665 ?
O361_2 Ca3 Ca3 103.79(12) 1_556 2_665 ?
O261_2 Ca3 Ca3 139.98(5) 7_465 2_665 ?
O261_1 Ca3 Ca3 87.25(5) 7_455 2_665 ?
O262_1 Ca3 Ca3 36.64(5) 7_455 2_665 ?
C26_1 Ca3 Ca3 62.19(5) 7_455 2_665 ?
C36_2 Ca3 Ca3 121.06(9) 1_556 2_665 ?
Ca2 Ca3 Ca3 125.37(2) 7_455 2_665 ?
O261_1 C26_1 O262_1 121.4(2) . . ?
O261_1 C26_1 C23_1 119.1(2) . . ?
O262_1 C26_1 C23_1 119.5(2) . . ?
O261_1 C26_1 Ca3 59.93(13) . 7_454 ?
O262_1 C26_1 Ca3 62.04(14) . 7_454 ?
C23_1 C26_1 Ca3 170.20(19) . 7_454 ?
C11A_1 C10_1 C11A_1 117.5(5) . 2_665 ?
C11B_1 C10_1 C1_1 120.9(5) . . ?
C11B_1 C10_1 C1_1 120.9(5) 2_665 . ?
C11A_1 C10_1 C1_1 121.3(2) . . ?
C11A_1 C10_1 C1_1 121.3(2) 2_665 . ?
C12B_1 C13_1 C12B_1 116.4(11) 2_665 . ?
C12A_1 C13_1 C12A_1 118.5(5) 2_665 . ?
C12B_1 C13_1 C16_1 121.8(5) 2_665 . ?
C12B_1 C13_1 C16_1 121.8(5) . . ?
C12A_1 C13_1 C16_1 120.7(2) 2_665 . ?
C12A_1 C13_1 C16_1 120.7(2) . . ?
O16_1 C16_1 O16_1 125.7(3) 2_665 . ?
O16_1 C16_1 C13_1 117.17(17) 2_665 . ?
O16_1 C16_1 C13_1 117.16(17) . . ?
C26_1 O262_1 Ca3 164.48(19) . 8_544 ?
C26_1 O262_1 Ca3 92.38(16) . 7_454 ?
Ca3 O262_1 Ca3 102.84(7) 8_544 7_454 ?
C21_1 C22_1 C23_1 120.5(3) . . ?
C24_1 C23_1 C22_1 119.4(2) . . ?
C24_1 C23_1 C26_1 120.6(2) . . ?
C22_1 C23_1 C26_1 120.0(2) . . ?
C25_1 C24_1 C23_1 120.2(3) . . ?
C24_1 C25_1 C20_1 121.1(3) . . ?
C25_1 C20_1 C21_1 119.0(3) . . ?
C25_1 C20_1 C3_1 120.8(3) . . ?
C21_1 C20_1 C3_1 120.2(3) . . ?
C22_1 C21_1 C20_1 119.9(3) . . ?
C2_1 C3_1 C4_1 114.9(3) . . ?
C2_1 C3_1 C20_1 123.7(2) . . ?
C4_1 C3_1 C20_1 121.3(2) . . ?
F2_1 C2_1 C3_1 116.9(2) . . ?
F2_1 C2_1 C1_1 117.3(3) . . ?
C3_1 C2_1 C1_1 125.8(3) . . ?
C2_1 C1_1 C2_1 114.1(3) . 2_665 ?
C2_1 C1_1 C10_1 122.94(17) . . ?
C2_1 C1_1 C10_1 122.95(17) 2_665 . ?
F4_1 C4_1 C3_1 117.77(17) . 2_665 ?
F4_1 C4_1 C3_1 117.77(17) . . ?
C3_1 C4_1 C3_1 124.5(3) 2_665 . ?
C16_1 O16_1 Ca3 137.6(2) . . ?
C26_1 O261_1 Ca2 160.91(19) . . ?
C26_1 O261_1 Ca3 94.62(15) . 7_454 ?
Ca2 O261_1 Ca3 100.40(7) . 7_454 ?
C12A_1 C11A_1 C10_1 121.4(4) . . ?
C11A_1 C12A_1 C13_1 120.6(4) . . ?
C10_1 C11B_1 C12B_1 119.9(10) . . ?
C13_1 C12B_1 C11B_1 122.5(11) . . ?
O162_2 C16_2 O161_2 124.6(5) . . ?
O162_2 C16_2 C13_2 118.5(5) . . ?
O161_2 C16_2 C13_2 116.9(6) . . ?
O161_2 C16_2 Ca2 82.3(3) . . ?
C13_2 C16_2 Ca2 159.1(4) . . ?
C25_2 C20_2 C21_2 118.5(3) . . ?
C25_2 C20_2 C3_2 120.3(3) . . ?
C21_2 C20_2 C3_2 120.9(3) . . ?
C22_2 C21_2 C20_2 120.7(3) . . ?
C21_2 C22_2 C23_2 120.8(3) . . ?
C22_2 C23_2 C24_2 119.0(3) . . ?
C22_2 C23_2 C26_2 120.6(3) . . ?
C24_2 C23_2 C26_2 120.1(3) . . ?
C25_2 C24_2 C23_2 120.5(3) . . ?
C24_2 C25_2 C20_2 120.5(3) . . ?
O261_2 C26_2 O262_2 121.4(2) . . ?
O261_2 C26_2 C23_2 118.2(2) . . ?
O262_2 C26_2 C23_2 120.4(2) . . ?
O261_2 C26_2 Ca2 56.11(13) . 1_565 ?
O262_2 C26_2 Ca2 66.24(15) . 1_565 ?
C23_2 C26_2 Ca2 166.6(2) . 1_565 ?
C31_2 C30_2 C35_2 118.5(3) . . ?
C31_2 C30_2 C5_2 120.3(4) . . ?
C35_2 C30_2 C5_2 121.1(4) . . ?
C32_2 C31_2 C30_2 121.3(4) . . ?
C31_2 C32_2 C33_2 120.3(4) . . ?
C34_2 C33_2 C32_2 119.1(3) . . ?
C34_2 C33_2 C36_2 121.4(4) . . ?
C32_2 C33_2 C36_2 119.5(3) . . ?
C35_2 C34_2 C33_2 120.2(4) . . ?
C34_2 C35_2 C30_2 120.6(4) . . ?
O362_2 C36_2 O361_2 123.9(3) . . ?
O362_2 C36_2 C33_2 118.7(4) . . ?
O361_2 C36_2 C33_2 117.3(4) . . ?
O362_2 C36_2 Ca3 81.8(2) . 1_554 ?
C33_2 C36_2 Ca3 159.4(3) . 1_554 ?
C2_2 C1_2 C6_2 115.4(4) . . ?
C2_2 C1_2 C10_2 123.3(3) . . ?
C6_2 C1_2 C10_2 121.3(3) . . ?
F2_2 C2_2 C1_2 117.4(3) . . ?
F2_2 C2_2 C3_2 117.4(3) . . ?
C1_2 C2_2 C3_2 125.2(3) . . ?
C26_2 O261_2 Ca3 137.34(18) . 7_464 ?
C26_2 O261_2 Ca2 98.91(16) . 1_565 ?
Ca3 O261_2 Ca2 99.11(7) 7_464 1_565 ?
C2_2 C3_2 C4_2 114.8(3) . . ?
C2_2 C3_2 C20_2 122.6(3) . . ?
C4_2 C3_2 C20_2 122.6(3) . . ?
C26_2 O262_2 Ca1 150.0(2) . 1_565 ?
C26_2 O262_2 Ca2 88.45(17) . 1_565 ?
Ca1 O262_2 Ca2 95.79(8) 1_565 1_565 ?
F4_2 C4_2 C3_2 117.8(3) . . ?
F4_2 C4_2 C5_2 117.9(3) . . ?
C3_2 C4_2 C5_2 124.3(3) . . ?
C36_2 O361_2 Ca3 117.0(3) . 1_554 ?
C6_2 C5_2 C4_2 115.3(3) . . ?
C6_2 C5_2 C30_2 121.4(3) . . ?
C4_2 C5_2 C30_2 123.2(4) . . ?
C36_2 O362_2 Ca2 135.5(3) . 7_454 ?
F6_2 C6_2 C5_2 117.5(3) . . ?
F6_2 C6_2 C1_2 117.4(4) . . ?
C5_2 C6_2 C1_2 125.0(3) . . ?
C15_2 C10_2 C11_2 117.9(4) . . ?
C15_2 C10_2 C1_2 120.4(4) . . ?
C11_2 C10_2 C1_2 121.7(4) . . ?
C10_2 C11_2 C12_2 120.8(5) . . ?
C13_2 C12_2 C11_2 120.9(5) . . ?
C12_2 C13_2 C14_2 119.4(4) . . ?
C12_2 C13_2 C16_2 121.6(4) . . ?
C14_2 C13_2 C16_2 118.9(5) . . ?
C13_2 C14_2 C15_2 120.0(5) . . ?
C10_2 C15_2 C14_2 121.0(4) . . ?
C16_2 O161_2 Ca1 152.5(4) . . ?
C16_2 O161_2 Ca2 74.3(4) . . ?
Ca1 O161_2 Ca2 86.42(13) . . ?
C16_2 O162_2 Ca2 115.8(4) . . ?
O1_3 C1_3 O1_3 119.0(5) 4 . ?
O1_3 C1_3 C2_3 120.5(3) . . ?
O1_3 C1_3 Ca1 59.5(3) 4 . ?
O1_3 C1_3 Ca1 59.5(3) . . ?
C2_3 C1_3 Ca1 178.3(6) . . ?
C1_3 O1_3 Ca2 163.2(3) . 4 ?
C1_3 O1_3 Ca1 96.7(3) . . ?
Ca2 O1_3 Ca1 99.90(11) 4 . ?
O1A_5 C1A_5 N1A_5 129.5(13) . . ?
C1A_5 O1A_5 Ca2 128.8(6) . . ?
C1A_5 N1A_5 C2A_5 118.8(16) . . ?
C1A_5 N1A_5 C3A_5 123.7(15) . . ?
C2A_5 N1A_5 C3A_5 117.1(15) . . ?
O1B_5 C1B_5 N1B_5 131(2) . . ?
C1B_5 O1B_5 Ca2 136.2(11) . . ?
C1B_5 N1B_5 C3B_5 124(2) . . ?
C1B_5 N1B_5 C2B_5 118(2) . . ?
C3B_5 N1B_5 C2B_5 118(2) . . ?
O1A_6 C1A_6 N1A_6 129.5(15) . . ?
C1A_6 O1A_6 Ca3 144.9(7) . . ?
C1A_6 N1A_6 C3A_6 124.6(17) . . ?
C1A_6 N1A_6 C2A_6 113.8(15) . . ?
C3A_6 N1A_6 C2A_6 121.5(17) . . ?
O1B_6 C1B_6 N1B_6 122(2) . . ?
C1B_6 O1B_6 Ca3 143.0(10) . . ?
C1B_6 N1B_6 C3B_6 124(2) . . ?
C1B_6 N1B_6 C2B_6 112.6(19) . . ?
C3B_6 N1B_6 C2B_6 123(2) . . ?
O1_7 C1_7 N1_7 110(2) . . ?
C1_7 N1_7 C2_7 118.3(18) . . ?
C1_7 N1_7 C3_7 121.3(17) . . ?
C2_7 N1_7 C3_7 120.4(18) . . ?

loop_
_geom_bond_atom_site_label_1
_geom_bond_atom_site_label_2
_geom_bond_distance
_geom_bond_site_symmetry_2
_geom_bond_publ_flag
Ca1 O161_2 2.287(3) 4 ?
Ca1 O161_2 2.287(3) . ?
Ca1 O1_4 2.332(5) . ?
Ca1 O262_2 2.347(2) 4_545 ?
Ca1 O262_2 2.347(2) 1_545 ?
Ca1 O1_3 2.602(4) . ?
Ca1 O1_3 2.602(4) 4 ?
Ca1 C1_3 3.000(5) . ?
Ca1 Ca2 3.7516(6) . ?
Ca1 Ca2 3.7517(6) 4 ?
Ca2 O1_3 2.292(3) 4 ?
Ca2 O362_2 2.294(3) 7_455 ?
Ca2 O162_2 2.300(4) . ?
Ca2 O261_1 2.347(2) . ?
Ca2 O1B_5 2.393(3) . ?
Ca2 O1A_5 2.393(3) . ?
Ca2 O261_2 2.478(2) 1_545 ?
Ca2 O262_2 2.700(2) 1_545 ?
Ca2 C26_2 2.949(3) 1_545 ?
Ca2 C16_2 3.031(6) . ?
Ca2 O161_2 3.120(5) . ?
Ca2 Ca3 3.7369(7) 7_454 ?
Ca3 O16_1 2.323(2) . ?
Ca3 O1B_6 2.336(3) . ?
Ca3 O1A_6 2.336(3) . ?
Ca3 O262_1 2.352(2) 8 ?
Ca3 O361_2 2.370(3) 1_556 ?
Ca3 O261_2 2.4319(19) 7_465 ?
Ca3 O261_1 2.515(2) 7_455 ?
Ca3 O262_1 2.561(2) 7_455 ?
Ca3 C26_1 2.897(3) 7_455 ?
Ca3 C36_2 3.147(4) 1_556 ?
Ca3 Ca3 3.8425(9) 2_665 ?
C26_1 O261_1 1.249(3) . ?
C26_1 O262_1 1.252(3) . ?
C26_1 C23_1 1.497(3) . ?
C10_1 C11B_1 1.367(13) . ?
C10_1 C11B_1 1.367(13) 2_665 ?
C10_1 C11A_1 1.388(5) . ?
C10_1 C11A_1 1.388(5) 2_665 ?
C10_1 C1_1 1.479(5) . ?
C13_1 C12B_1 1.357(13) 2_665 ?
C13_1 C12B_1 1.357(13) . ?
C13_1 C12A_1 1.384(5) 2_665 ?
C13_1 C12A_1 1.384(5) . ?
C13_1 C16_1 1.508(5) . ?
C16_1 O16_1 1.244(3) 2_665 ?
C16_1 O16_1 1.244(3) . ?
C22_1 C21_1 1.384(4) . ?
C22_1 C23_1 1.395(4) . ?
C23_1 C24_1 1.389(4) . ?
C24_1 C25_1 1.380(4) . ?
C25_1 C20_1 1.383(5) . ?
C20_1 C21_1 1.406(4) . ?
C20_1 C3_1 1.486(4) . ?
C3_1 C2_1 1.382(4) . ?
C3_1 C4_1 1.397(3) . ?
C2_1 F2_1 1.359(3) . ?
C2_1 C1_1 1.390(4) . ?
C4_1 F4_1 1.345(4) . ?
C11A_1 C12A_1 1.377(7) . ?
C11B_1 C12B_1 1.390(17) . ?
C16_2 O162_2 1.212(8) . ?
C16_2 O161_2 1.250(7) . ?
C16_2 C13_2 1.514(7) . ?
C20_2 C25_2 1.387(5) . ?
C20_2 C21_2 1.402(5) . ?
C20_2 C3_2 1.472(5) . ?
C21_2 C22_2 1.371(5) . ?
C22_2 C23_2 1.377(5) . ?
C23_2 C24_2 1.396(4) . ?
C23_2 C26_2 1.490(4) . ?
C24_2 C25_2 1.380(4) . ?
C26_2 O261_2 1.261(3) . ?
C26_2 O262_2 1.262(4) . ?
C30_2 C31_2 1.370(6) . ?
C30_2 C35_2 1.389(6) . ?
C30_2 C5_2 1.487(5) . ?
C31_2 C32_2 1.366(6) . ?
C32_2 C33_2 1.383(6) . ?
C33_2 C34_2 1.378(6) . ?
C33_2 C36_2 1.493(4) . ?
C34_2 C35_2 1.375(6) . ?
C36_2 O362_2 1.240(6) . ?
C36_2 O361_2 1.258(6) . ?
C1_2 C2_2 1.382(5) . ?
C1_2 C6_2 1.384(6) . ?
C1_2 C10_2 1.489(5) . ?
F2_2 C2_2 1.350(4) . ?
C2_2 C3_2 1.388(5) . ?
C3_2 C4_2 1.397(5) . ?
F4_2 C4_2 1.350(4) . ?
C4_2 C5_2 1.398(5) . ?
C5_2 C6_2 1.379(6) . ?
F6_2 C6_2 1.349(4) . ?
C10_2 C15_2 1.364(7) . ?
C10_2 C11_2 1.370(6) . ?
C11_2 C12_2 1.395(8) . ?
C12_2 C13_2 1.327(8) . ?
C13_2 C14_2 1.378(6) . ?
C14_2 C15_2 1.388(6) . ?
C1_3 O1_3 1.217(4) 4 ?
C1_3 O1_3 1.217(4) . ?
C1_3 C2_3 1.510(9) . ?
C1A_5 O1A_5 1.229(11) . ?
C1A_5 N1A_5 1.271(12) . ?
N1A_5 C2A_5 1.396(18) . ?
N1A_5 C3A_5 1.406(16) . ?
C1B_5 O1B_5 1.195(16) . ?
C1B_5 N1B_5 1.282(17) . ?
N1B_5 C3B_5 1.40(2) . ?
N1B_5 C2B_5 1.41(2) . ?
C1A_6 O1A_6 1.189(9) . ?
C1A_6 N1A_6 1.304(14) . ?
N1A_6 C3A_6 1.378(16) . ?
N1A_6 C2A_6 1.399(19) . ?
C1B_6 O1B_6 1.193(14) . ?
C1B_6 N1B_6 1.323(19) . ?
N1B_6 C3B_6 1.394(18) . ?
N1B_6 C2B_6 1.41(2) . ?
C1_7 O1_7 1.285(18) . ?
C1_7 N1_7 1.323(18) . ?
N1_7 C2_7 1.384(17) . ?
N1_7 C3_7 1.411(17) . ?
